data_7217000
loop_
_publ_author_name
'zhang, xiutang'
'Fan, Liming'
'Song, Weikuo'
'Fan, Weiliu'
'Sun, Liming'
'Zhao, Xian'

_publ_section_title
;
 Syntheses, Structures, and Luminescence Properties of Four Metal-Organic
 Polymers With Undocumented Topologies Constructed From
 3,5-Bis((4'-carboxylbenzyl)oxy)benzoate Ligand
;
_journal_name_full 'RSC Advances'
_journal_paper_doi 10.1039/c4ra04707a
_journal_year 2014
_chemical_formula_sum 'C35 H26 Cd N4 O8'
_chemical_formula_weight 743.00
_chemical_name_systematic
;
 ?
;
_space_group_IT_number 60
_symmetry_cell_setting orthorhombic
_symmetry_space_group_name_Hall '-P 2n 2ab'
_symmetry_space_group_name_H-M 'P b c n'
_atom_sites_solution_hydrogens geom
_atom_sites_solution_primary direct
_atom_sites_solution_secondary difmap
_audit_creation_method SHELXL-97
_cell_angle_alpha 90.00
_cell_angle_beta 90.00
_cell_angle_gamma 90.00
_cell_formula_units_Z 8
_cell_length_a 27.0432(17)
_cell_length_b 8.0754(5)
_cell_length_c 27.1949(17)
_cell_measurement_reflns_used 5140
_cell_measurement_temperature 296(2)
_cell_measurement_theta_max 22.85
_cell_measurement_theta_min 2.71
_cell_volume 5938.9(6)
_computing_cell_refinement 'Bruker SMART'
_computing_data_collection 'Bruker SMART'
_computing_data_reduction 'Bruker SAINT'
_computing_molecular_graphics 'Bruker SHELXTL'
_computing_publication_material 'Bruker SHELXTL'
_computing_structure_refinement 'SHELXL-97 (Sheldrick, 1997)'
_computing_structure_solution 'SHELXS-97 (Sheldrick, 1990)'
_diffrn_ambient_temperature 296(2)
_diffrn_measured_fraction_theta_full 1.000
_diffrn_measured_fraction_theta_max 1.000
_diffrn_measurement_device_type 'CCD area detector'
_diffrn_measurement_method 'phi and omega scans'
_diffrn_radiation_monochromator graphite
_diffrn_radiation_source 'fine-focus sealed tube'
_diffrn_radiation_type MoK\a
_diffrn_radiation_wavelength 0.71073
_diffrn_reflns_av_R_equivalents 0.0573
_diffrn_reflns_av_sigmaI/netI 0.0518
_diffrn_reflns_limit_h_max 32
_diffrn_reflns_limit_h_min -18
_diffrn_reflns_limit_k_max 8
_diffrn_reflns_limit_k_min -9
_diffrn_reflns_limit_l_max 31
_diffrn_reflns_limit_l_min -32
_diffrn_reflns_number 29097
_diffrn_reflns_theta_full 25.00
_diffrn_reflns_theta_max 25.00
_diffrn_reflns_theta_min 1.68
_exptl_absorpt_coefficient_mu 0.800
_exptl_absorpt_correction_T_max 0.8251
_exptl_absorpt_correction_T_min 0.7249
_exptl_absorpt_correction_type multi-scan
_exptl_absorpt_process_details SADABS
_exptl_crystal_colour colorless
_exptl_crystal_density_diffrn 1.662
_exptl_crystal_density_method 'not measured'
_exptl_crystal_description block
_exptl_crystal_F_000 3008
_exptl_crystal_size_max 0.43
_exptl_crystal_size_mid 0.32
_exptl_crystal_size_min 0.25
_refine_diff_density_max 0.387
_refine_diff_density_min -0.427
_refine_diff_density_rms 0.065
_refine_ls_extinction_method none
_refine_ls_goodness_of_fit_ref 1.001
_refine_ls_hydrogen_treatment constr
_refine_ls_matrix_type full
_refine_ls_number_parameters 434
_refine_ls_number_reflns 5239
_refine_ls_number_restraints 0
_refine_ls_restrained_S_all 1.001
_refine_ls_R_factor_all 0.0507
_refine_ls_R_factor_gt 0.0309
_refine_ls_shift/su_max 0.001
_refine_ls_shift/su_mean 0.000
_refine_ls_structure_factor_coef Fsqd
_refine_ls_weighting_details 'calc w=1/[\s^2^(Fo^2^)+(0.0148P)^2^+0.0000P] where P=(Fo^2^+2Fc^2^)/3'
_refine_ls_weighting_scheme calc
_refine_ls_wR_factor_gt 0.0538
_refine_ls_wR_factor_ref 0.0577
_reflns_number_gt 3717
_reflns_number_total 5239
_reflns_threshold_expression >2sigma(I)
_cod_data_source_file c4ra04707a2.cif
_cod_data_source_block z
_cod_depositor_comments
;
The following automatic conversions were performed:

'_symmetry_cell_setting' value 'Orthorhombic' changed to
'orthorhombic' according to
/usr/data/users/saulius/crontab/automatic-downloads/rss-feeds/RSC/lib/dictionaries/cif_core.dic
dictionary named 'cif_core.dic' version 2.4.2 from
2011-04-26.

'_exptl_absorpt_correction_type' value 'Multi-scan'
changed to 'multi-scan' according to
/usr/data/users/saulius/crontab/automatic-downloads/rss-feeds/RSC/lib/dictionaries/cif_core.dic
dictionary named 'cif_core.dic' version 2.4.2 from 2011-04-26.

Automatic conversion script
Id: cif_fix_values 2281 2013-09-26 08:29:07Z andrius 
;
_cod_original_sg_symbol_H-M Pbcn
_cod_database_code 7217000

loop_
_symmetry_equiv_pos_as_xyz
'x, y, z'
'-x+1/2, -y+1/2, z+1/2'
'-x, y, -z+1/2'
'x+1/2, -y+1/2, -z'
'-x, -y, -z'
'x-1/2, y-1/2, -z-1/2'
'x, -y, z-1/2'
'-x-1/2, y-1/2, z'

loop_
_atom_site_label
_atom_site_type_symbol
_atom_site_fract_x
_atom_site_fract_y
_atom_site_fract_z
_atom_site_U_iso_or_equiv
_atom_site_adp_type
_atom_site_occupancy
_atom_site_symmetry_multiplicity
_atom_site_calc_flag
_atom_site_refinement_flags
C1 C 0.68494(11) 0.1855(4) 0.96818(11) 0.0300(7) Uani 1 1 d .
C2 C 0.64356(11) 0.1479(3) 0.93248(10) 0.0274(7) Uani 1 1 d .
C3 C 0.63928(12) 0.2485(3) 0.89139(11) 0.0326(8) Uani 1 1 d .
H3 H 0.6619 0.3337 0.8864 0.039 Uiso 1 1 calc R
C4 C 0.60182(12) 0.2232(4) 0.85784(11) 0.0351(8) Uani 1 1 d .
C5 C 0.56855(12) 0.0975(4) 0.86437(11) 0.0352(8) Uani 1 1 d .
H5 H 0.5431 0.0805 0.8419 0.042 Uiso 1 1 calc R
C6 C 0.57361(12) -0.0047(4) 0.90553(11) 0.0342(8) Uani 1 1 d .
C7 C 0.61077(11) 0.0191(4) 0.93962(11) 0.0304(8) Uani 1 1 d .
H7 H 0.6136 -0.0501 0.9668 0.036 Uiso 1 1 calc R
C8 C 0.55849(14) 0.3367(4) 0.78790(13) 0.0609(11) Uani 1 1 d .
H8A H 0.5285 0.3387 0.8074 0.073 Uiso 1 1 calc R
H8B H 0.5579 0.2394 0.7670 0.073 Uiso 1 1 calc R
C9 C 0.56258(13) 0.4933(4) 0.75693(13) 0.0493(10) Uani 1 1 d .
C10 C 0.55591(14) 0.6468(5) 0.77991(14) 0.0562(11) Uani 1 1 d .
H10 H 0.5499 0.6533 0.8135 0.067 Uiso 1 1 calc R
C11 C 0.55847(14) 0.7903(5) 0.75112(13) 0.0582(11) Uani 1 1 d .
H11 H 0.5533 0.8931 0.7656 0.070 Uiso 1 1 calc R
C12 C 0.56865(13) 0.7809(4) 0.70112(12) 0.0453(9) Uani 1 1 d .
C13 C 0.57479(13) 0.6298(4) 0.67910(13) 0.0474(10) Uani 1 1 d .
H13 H 0.5810 0.6242 0.6455 0.057 Uiso 1 1 calc R
C14 C 0.57178(13) 0.4842(4) 0.70645(12) 0.0512(10) Uani 1 1 d .
H14 H 0.5759 0.3820 0.6912 0.061 Uiso 1 1 calc R
C15 C 0.57106(15) 0.9397(5) 0.67246(15) 0.0548(11) Uani 1 1 d .
C16 C 0.54039(13) -0.2353(4) 0.94986(12) 0.0503(10) Uani 1 1 d .
H16A H 0.5378 -0.1709 0.9799 0.060 Uiso 1 1 calc R
H16B H 0.5715 -0.2952 0.9505 0.060 Uiso 1 1 calc R
C17 C 0.49804(13) -0.3548(4) 0.94644(12) 0.0392(9) Uani 1 1 d .
C18 C 0.45359(13) -0.3176(4) 0.96810(12) 0.0460(9) Uani 1 1 d .
H18 H 0.4493 -0.2152 0.9831 0.055 Uiso 1 1 calc R
C19 C 0.41546(13) -0.4293(4) 0.96790(12) 0.0398(9) Uani 1 1 d .
H19 H 0.3859 -0.4027 0.9835 0.048 Uiso 1 1 calc R
C20 C 0.42034(12) -0.5805(4) 0.94491(10) 0.0320(8) Uani 1 1 d .
C21 C 0.46427(13) -0.6182(4) 0.92206(12) 0.0431(9) Uani 1 1 d .
H21 H 0.4680 -0.7188 0.9058 0.052 Uiso 1 1 calc R
C22 C 0.50297(14) -0.5061(4) 0.92331(12) 0.0453(9) Uani 1 1 d .
H22 H 0.5328 -0.5332 0.9083 0.054 Uiso 1 1 calc R
C23 C 0.37833(13) -0.7032(4) 0.94728(12) 0.0376(8) Uani 1 1 d .
C24 C 0.72452(12) -0.1498(4) 0.88766(11) 0.0366(8) Uani 1 1 d .
H24 H 0.7504 -0.0752 0.8921 0.044 Uiso 1 1 calc R
C25 C 0.66884(13) -0.3302(4) 0.90136(12) 0.0405(9) Uani 1 1 d .
H25 H 0.6483 -0.4051 0.9174 0.049 Uiso 1 1 calc R
C26 C 0.66740(13) -0.2951(4) 0.85239(11) 0.0465(9) Uani 1 1 d .
H26 H 0.6463 -0.3415 0.8292 0.056 Uiso 1 1 calc R
C27 C 0.71645(13) -0.1077(4) 0.79740(11) 0.0374(8) Uani 1 1 d .
C28 C 0.68103(13) -0.0425(4) 0.76691(12) 0.0509(10) Uani 1 1 d .
H28 H 0.6481 -0.0429 0.7766 0.061 Uiso 1 1 calc R
C29 C 0.76471(13) -0.1061(4) 0.78350(12) 0.0458(9) Uani 1 1 d .
H29 H 0.7888 -0.1499 0.8042 0.055 Uiso 1 1 calc R
C30 C 0.79830(13) -0.1918(5) 1.09911(12) 0.0542(10) Uani 1 1 d .
H30 H 0.8241 -0.2357 1.0806 0.065 Uiso 1 1 calc R
C31 C 0.80155(14) -0.1469(5) 1.14690(13) 0.0627(12) Uani 1 1 d .
H31 H 0.8294 -0.1538 1.1668 0.075 Uiso 1 1 calc R
C32 C 0.72779(13) -0.1043(4) 1.11981(11) 0.0444(9) Uani 1 1 d .
H32 H 0.6945 -0.0753 1.1189 0.053 Uiso 1 1 calc R
C33 C 0.74282(13) -0.0245(4) 1.20731(11) 0.0388(9) Uani 1 1 d .
C34 C 0.69401(13) -0.0238(4) 1.22184(12) 0.0518(10) Uani 1 1 d .
H34 H 0.6698 -0.0680 1.2014 0.062 Uiso 1 1 calc R
C35 C 0.77814(13) 0.0392(4) 1.23837(11) 0.0458(9) Uani 1 1 d .
H35 H 0.8112 0.0375 1.2291 0.055 Uiso 1 1 calc R
Cd1 Cd 0.722774(8) -0.19789(3) 1.005287(7) 0.02745(8) Uani 1 1 d .
N1 N 0.75199(10) -0.1633(3) 1.08206(9) 0.0389(7) Uani 1 1 d .
N2 N 0.75650(10) -0.0900(3) 1.16020(9) 0.0394(7) Uani 1 1 d .
N3 N 0.70493(10) -0.2386(3) 0.92330(9) 0.0344(7) Uani 1 1 d .
N4 N 0.70268(10) -0.1797(3) 0.84405(9) 0.0363(7) Uani 1 1 d .
O1 O 0.70356(8) 0.0750(2) 0.99483(7) 0.0391(6) Uani 1 1 d .
O2 O 0.69990(8) 0.3326(3) 0.96921(8) 0.0392(6) Uani 1 1 d .
O3 O 0.60094(9) 0.3342(3) 0.81902(8) 0.0537(7) Uani 1 1 d .
O4 O 0.53882(9) -0.1279(3) 0.90796(8) 0.0531(7) Uani 1 1 d .
O5 O 0.55723(13) 1.0705(3) 0.68810(11) 0.0973(12) Uani 1 1 d .
O6 O 0.59224(12) 0.9209(3) 0.62927(10) 0.0721(9) Uani 1 1 d .
H6 H 0.5953 1.0115 0.6160 0.108 Uiso 1 1 calc R
O7 O 0.37955(10) -0.8305(3) 0.92222(10) 0.0760(9) Uani 1 1 d .
O8 O 0.34468(9) -0.6667(3) 0.97617(8) 0.0540(7) Uani 1 1 d .

loop_
_atom_site_aniso_label
_atom_site_aniso_U_11
_atom_site_aniso_U_22
_atom_site_aniso_U_33
_atom_site_aniso_U_23
_atom_site_aniso_U_13
_atom_site_aniso_U_12
C1 0.0277(19) 0.034(2) 0.0285(17) -0.0052(16) 0.0035(14) 0.0023(18)
C2 0.0257(18) 0.0268(18) 0.0296(18) -0.0028(13) -0.0011(15) 0.0038(15)
C3 0.0305(19) 0.0286(18) 0.0386(19) 0.0055(14) -0.0039(16) -0.0065(15)
C4 0.035(2) 0.034(2) 0.0362(19) 0.0093(16) -0.0043(16) -0.0019(18)
C5 0.034(2) 0.038(2) 0.0340(19) 0.0079(16) -0.0098(16) -0.0079(18)
C6 0.029(2) 0.0333(19) 0.040(2) 0.0051(16) -0.0032(17) -0.0094(17)
C7 0.030(2) 0.0291(18) 0.0323(18) 0.0084(14) -0.0005(15) -0.0016(16)
C8 0.062(3) 0.063(3) 0.058(3) 0.021(2) -0.020(2) -0.011(2)
C9 0.049(2) 0.049(2) 0.050(2) 0.0137(19) -0.017(2) -0.007(2)
C10 0.060(3) 0.057(3) 0.051(2) 0.005(2) -0.009(2) -0.004(2)
C11 0.065(3) 0.059(3) 0.051(2) -0.002(2) -0.007(2) -0.005(2)
C12 0.053(3) 0.042(2) 0.041(2) 0.0032(18) -0.0028(18) -0.007(2)
C13 0.051(3) 0.047(2) 0.044(2) 0.0026(19) -0.0001(19) -0.002(2)
C14 0.058(3) 0.051(2) 0.045(2) 0.0064(19) -0.007(2) -0.002(2)
C15 0.058(3) 0.048(3) 0.059(3) 0.002(2) -0.001(2) -0.007(2)
C16 0.045(2) 0.054(2) 0.051(2) 0.0169(18) -0.0104(19) -0.018(2)
C17 0.035(2) 0.043(2) 0.039(2) 0.0121(17) -0.0054(18) -0.0104(19)
C18 0.049(2) 0.034(2) 0.056(2) -0.0030(18) 0.004(2) -0.008(2)
C19 0.033(2) 0.041(2) 0.046(2) -0.0019(17) 0.0081(17) -0.0043(19)
C20 0.033(2) 0.037(2) 0.0259(18) 0.0028(15) 0.0019(16) -0.0075(18)
C21 0.043(2) 0.046(2) 0.040(2) -0.0035(17) 0.0064(18) -0.005(2)
C22 0.034(2) 0.057(2) 0.046(2) 0.0032(19) 0.0121(19) -0.003(2)
C23 0.038(2) 0.041(2) 0.0329(19) 0.0019(18) -0.0034(17) -0.004(2)
C24 0.038(2) 0.043(2) 0.0285(18) 0.0009(15) -0.0020(17) -0.0074(18)
C25 0.046(2) 0.037(2) 0.039(2) -0.0045(16) 0.0075(18) -0.0087(18)
C26 0.050(2) 0.056(2) 0.034(2) -0.0071(18) -0.0056(18) -0.015(2)
C27 0.044(2) 0.043(2) 0.0255(18) -0.0003(15) -0.0020(17) -0.004(2)
C28 0.032(2) 0.084(3) 0.037(2) 0.0103(19) 0.0007(18) -0.004(2)
C29 0.046(3) 0.063(2) 0.0292(19) 0.0050(17) -0.0035(18) 0.008(2)
C30 0.036(2) 0.090(3) 0.036(2) -0.014(2) 0.0038(18) 0.007(2)
C31 0.038(2) 0.112(4) 0.038(2) -0.015(2) -0.0072(19) 0.012(3)
C32 0.036(2) 0.066(2) 0.031(2) -0.0056(17) -0.0071(18) 0.006(2)
C33 0.039(2) 0.052(2) 0.0248(19) -0.0035(16) -0.0012(17) 0.0047(19)
C34 0.039(2) 0.085(3) 0.031(2) -0.0145(19) -0.0069(18) 0.000(2)
C35 0.037(2) 0.069(3) 0.032(2) -0.0063(17) -0.0005(18) -0.005(2)
Cd1 0.02909(13) 0.03218(13) 0.02106(12) -0.00031(10) 0.00285(11) -0.00120(12)
N1 0.0351(17) 0.058(2) 0.0231(15) -0.0046(13) -0.0024(14) 0.0058(16)
N2 0.0341(17) 0.059(2) 0.0252(15) -0.0050(13) -0.0019(14) 0.0068(16)
N3 0.0380(17) 0.0384(16) 0.0269(15) -0.0018(12) -0.0001(13) -0.0027(14)
N4 0.0411(17) 0.0442(17) 0.0236(15) -0.0004(13) -0.0020(13) -0.0099(15)
O1 0.0484(15) 0.0319(12) 0.0371(13) -0.0003(11) -0.0171(12) 0.0086(11)
O2 0.0375(14) 0.0377(14) 0.0426(13) 0.0007(11) -0.0094(11) -0.0064(12)
O3 0.0482(16) 0.0608(17) 0.0520(15) 0.0300(13) -0.0217(13) -0.0165(14)
O4 0.0499(16) 0.0564(15) 0.0530(15) 0.0265(12) -0.0187(13) -0.0292(14)
O5 0.153(3) 0.0410(18) 0.098(2) -0.0013(16) 0.019(2) 0.016(2)
O6 0.100(2) 0.0550(17) 0.0611(19) 0.0155(14) 0.0170(18) -0.0011(19)
O7 0.0525(18) 0.0575(18) 0.118(2) -0.0442(17) 0.0112(17) -0.0145(15)
O8 0.0479(16) 0.0608(17) 0.0533(15) -0.0123(13) 0.0211(13) -0.0236(14)

loop_
_atom_type_symbol
_atom_type_description
_atom_type_scat_dispersion_real
_atom_type_scat_dispersion_imag
_atom_type_scat_source
C C 0.0033 0.0016 'International Tables Vol C Tables 4.2.6.8 and 6.1.1.4'
H H 0.0000 0.0000 'International Tables Vol C Tables 4.2.6.8 and 6.1.1.4'
N N 0.0061 0.0033 'International Tables Vol C Tables 4.2.6.8 and 6.1.1.4'
O O 0.0106 0.0060 'International Tables Vol C Tables 4.2.6.8 and 6.1.1.4'
Cd Cd -0.8075 1.2024 'International Tables Vol C Tables 4.2.6.8 and 6.1.1.4'

loop_
_geom_angle_atom_site_label_1
_geom_angle_atom_site_label_2
_geom_angle_atom_site_label_3
_geom_angle
_geom_angle_site_symmetry_1
_geom_angle_site_symmetry_3
O1 C1 O2 122.0(3) . .
O1 C1 C2 121.7(3) . .
O2 C1 C2 116.3(3) . .
C7 C2 C3 120.1(3) . .
C7 C2 C1 122.4(3) . .
C3 C2 C1 117.5(3) . .
C4 C3 C2 120.5(3) . .
C4 C3 H3 119.7 . .
C2 C3 H3 119.7 . .
C5 C4 C3 120.5(3) . .
C5 C4 O3 124.6(3) . .
C3 C4 O3 114.9(3) . .
C4 C5 C6 118.5(3) . .
C4 C5 H5 120.7 . .
C6 C5 H5 120.7 . .
O4 C6 C7 124.6(3) . .
O4 C6 C5 113.6(3) . .
C7 C6 C5 121.8(3) . .
C2 C7 C6 118.6(3) . .
C2 C7 H7 120.7 . .
C6 C7 H7 120.7 . .
O3 C8 C9 106.3(3) . .
O3 C8 H8A 110.5 . .
C9 C8 H8A 110.5 . .
O3 C8 H8B 110.5 . .
C9 C8 H8B 110.5 . .
H8A C8 H8B 108.7 . .
C14 C9 C10 120.5(3) . .
C14 C9 C8 120.8(3) . .
C10 C9 C8 118.6(3) . .
C9 C10 C11 118.5(4) . .
C9 C10 H10 120.8 . .
C11 C10 H10 120.8 . .
C12 C11 C10 120.8(4) . .
C12 C11 H11 119.6 . .
C10 C11 H11 119.6 . .
C13 C12 C11 120.0(3) . .
C13 C12 C15 121.9(3) . .
C11 C12 C15 118.0(3) . .
C12 C13 C14 120.7(3) . .
C12 C13 H13 119.6 . .
C14 C13 H13 119.6 . .
C13 C14 C9 119.4(3) . .
C13 C14 H14 120.3 . .
C9 C14 H14 120.3 . .
O5 C15 O6 123.7(4) . .
O5 C15 C12 123.7(4) . .
O6 C15 C12 112.6(3) . .
O4 C16 C17 108.5(3) . .
O4 C16 H16A 110.0 . .
C17 C16 H16A 110.0 . .
O4 C16 H16B 110.0 . .
C17 C16 H16B 110.0 . .
H16A C16 H16B 108.4 . .
C18 C17 C22 118.3(3) . .
C18 C17 C16 120.1(3) . .
C22 C17 C16 121.6(3) . .
C19 C18 C17 120.9(3) . .
C19 C18 H18 119.5 . .
C17 C18 H18 119.5 . .
C18 C19 C20 120.9(3) . .
C18 C19 H19 119.6 . .
C20 C19 H19 119.6 . .
C21 C20 C19 119.0(3) . .
C21 C20 C23 121.6(3) . .
C19 C20 C23 119.4(3) . .
C20 C21 C22 119.8(3) . .
C20 C21 H21 120.1 . .
C22 C21 H21 120.1 . .
C17 C22 C21 121.1(3) . .
C17 C22 H22 119.4 . .
C21 C22 H22 119.4 . .
O7 C23 O8 124.7(3) . .
O7 C23 C20 120.2(3) . .
O8 C23 C20 115.1(3) . .
N3 C24 N4 111.9(3) . .
N3 C24 H24 124.0 . .
N4 C24 H24 124.0 . .
N3 C25 C26 109.6(3) . .
N3 C25 H25 125.2 . .
C26 C25 H25 125.2 . .
N4 C26 C25 106.7(3) . .
N4 C26 H26 126.7 . .
C25 C26 H26 126.7 . .
C29 C27 C28 119.9(3) . .
C29 C27 N4 119.7(3) . .
C28 C27 N4 120.4(3) . .
C27 C28 C34 120.5(3) . 7
C27 C28 H28 119.8 . .
C34 C28 H28 119.8 7 .
C27 C29 C35 120.0(3) . 7
C27 C29 H29 120.0 . .
C35 C29 H29 120.0 7 .
C31 C30 N1 110.1(3) . .
C31 C30 H30 125.0 . .
N1 C30 H30 125.0 . .
N2 C31 C30 106.8(3) . .
N2 C31 H31 126.6 . .
C30 C31 H31 126.6 . .
N1 C32 N2 112.5(3) . .
N1 C32 H32 123.8 . .
N2 C32 H32 123.8 . .
C35 C33 C34 119.2(3) . .
C35 C33 N2 120.5(3) . .
C34 C33 N2 120.3(3) . .
C33 C34 C28 119.9(3) . 7_556
C33 C34 H34 120.0 . .
C28 C34 H34 120.0 7_556 .
C33 C35 C29 120.4(3) . 7_556
C33 C35 H35 119.8 . .
C29 C35 H35 119.8 7_556 .
O8 Cd1 N1 98.11(9) 5_647 .
O8 Cd1 O1 108.76(8) 5_647 .
N1 Cd1 O1 94.34(8) . .
O8 Cd1 N3 88.68(9) 5_647 .
N1 Cd1 N3 171.49(9) . .
O1 Cd1 N3 88.26(8) . .
O8 Cd1 O2 154.40(8) 5_647 8_755
N1 Cd1 O2 93.59(9) . 8_755
O1 Cd1 O2 92.87(7) . 8_755
N3 Cd1 O2 78.17(8) . 8_755
C32 N1 C30 104.8(3) . .
C32 N1 Cd1 126.7(2) . .
C30 N1 Cd1 128.4(2) . .
C32 N2 C31 105.8(3) . .
C32 N2 C33 127.6(3) . .
C31 N2 C33 126.6(3) . .
C24 N3 C25 105.2(3) . .
C24 N3 Cd1 123.4(2) . .
C25 N3 Cd1 130.6(2) . .
C24 N4 C26 106.6(3) . .
C24 N4 C27 126.0(3) . .
C26 N4 C27 127.3(3) . .
C1 O1 Cd1 148.19(19) . .
C1 O2 Cd1 101.50(19) . 8_765
C4 O3 C8 118.4(3) . .
C6 O4 C16 117.2(2) . .
C15 O6 H6 109.5 . .
C23 O8 Cd1 129.9(2) . 5_647

loop_
_geom_bond_atom_site_label_1
_geom_bond_atom_site_label_2
_geom_bond_distance
_geom_bond_site_symmetry_2
C1 O1 1.255(3) .
C1 O2 1.255(3) .
C1 C2 1.512(4) .
C2 C7 1.381(4) .
C2 C3 1.386(4) .
C3 C4 1.379(4) .
C3 H3 0.9300 .
C4 C5 1.368(4) .
C4 O3 1.385(3) .
C5 C6 1.398(4) .
C5 H5 0.9300 .
C6 O4 1.371(3) .
C6 C7 1.381(4) .
C7 H7 0.9300 .
C8 O3 1.426(4) .
C8 C9 1.524(4) .
C8 H8A 0.9700 .
C8 H8B 0.9700 .
C9 C14 1.397(4) .
C9 C10 1.400(4) .
C10 C11 1.400(4) .
C10 H10 0.9300 .
C11 C12 1.389(4) .
C11 H11 0.9300 .
C12 C13 1.370(4) .
C12 C15 1.502(4) .
C13 C14 1.393(4) .
C13 H13 0.9300 .
C14 H14 0.9300 .
C15 O5 1.198(4) .
C15 O6 1.316(4) .
C16 O4 1.433(3) .
C16 C17 1.500(4) .
C16 H16A 0.9700 .
C16 H16B 0.9700 .
C17 C18 1.372(4) .
C17 C22 1.381(4) .
C18 C19 1.370(4) .
C18 H18 0.9300 .
C19 C20 1.378(4) .
C19 H19 0.9300 .
C20 C21 1.375(4) .
C20 C23 1.509(4) .
C21 C22 1.384(4) .
C21 H21 0.9300 .
C22 H22 0.9300 .
C23 O7 1.233(4) .
C23 O8 1.238(4) .
C24 N3 1.317(3) .
C24 N4 1.347(3) .
C24 H24 0.9300 .
C25 N3 1.362(4) .
C25 C26 1.362(4) .
C25 H25 0.9300 .
C26 N4 1.353(4) .
C26 H26 0.9300 .
C27 C29 1.359(4) .
C27 C28 1.372(4) .
C27 N4 1.445(4) .
C28 C34 1.383(4) 7
C28 H28 0.9300 .
C29 C35 1.389(4) 7
C29 H29 0.9300 .
C30 C31 1.352(4) .
C30 N1 1.355(4) .
C30 H30 0.9300 .
C31 N2 1.351(4) .
C31 H31 0.9300 .
C32 N1 1.307(4) .
C32 N2 1.350(4) .
C32 H32 0.9300 .
C33 C35 1.375(4) .
C33 C34 1.378(4) .
C33 N2 1.435(4) .
C34 C28 1.383(4) 7_556
C34 H34 0.9300 .
C35 C29 1.389(4) 7_556
C35 H35 0.9300 .
Cd1 O8 2.186(2) 5_647
Cd1 N1 2.250(2) .
Cd1 O1 2.282(2) .
Cd1 N3 2.305(2) .
Cd1 O2 2.323(2) 8_755
O2 Cd1 2.323(2) 8_765
O6 H6 0.8200 .
O8 Cd1 2.186(2) 5_647
